data_4081560
loop_
_publ_author_name
'Petrov, Alex R.'
'Jess, Kristof'
'Freytag, Matthias'
'Jones, Peter G.'
'Tamm, Matthias'

_publ_section_title
;
 Large-Scale Preparation of 1,1&#x2032;-Ferrocenedicarboxylic Acid, a Key
 Compound for the Synthesis of 1,1&#x2032;-Disubstituted Ferrocene
 Derivatives
;
_journal_issue 20
_journal_name_full Organometallics
_journal_page_first 5946
_journal_paper_doi 10.1021/om4004972
_journal_volume 32
_journal_year 2013
_chemical_formula_sum 'C15 H20 Fe N2 O5'
_chemical_formula_weight 364.18
_chemical_name_systematic
; 
 ? 
;
_space_group_IT_number 7
_symmetry_cell_setting monoclinic
_symmetry_space_group_name_Hall 'P -2yc'
_symmetry_space_group_name_H-M 'P 1 c 1'
_atom_sites_solution_hydrogens geom
_atom_sites_solution_primary direct
_atom_sites_solution_secondary difmap
_audit_creation_method SHELXL-97
_cell_angle_alpha 90.00
_cell_angle_beta 117.540(10)
_cell_angle_gamma 90.00
_cell_formula_units_Z 4
_cell_length_a 11.2801(8)
_cell_length_b 13.1742(8)
_cell_length_c 12.0254(10)
_cell_measurement_reflns_used 6032
_cell_measurement_temperature 100(2)
_cell_measurement_theta_max 75.8662
_cell_measurement_theta_min 3.3519
_cell_volume 1584.6(2)
_computing_cell_refinement
; 
CrysAlisPro, Oxford Diffraction Ltd., 
Version 1.171.35.15 (release 03-08-2011 CrysAlis171 .NET) 
(compiled Aug  3 2011,13:03:54) 
;
_computing_data_collection
; 
CrysAlisPro, Oxford Diffraction Ltd., 
Version 1.171.35.15 (release 03-08-2011 CrysAlis171 .NET) 
(compiled Aug  3 2011,13:03:54) 
;
_computing_data_reduction
; 
CrysAlisPro, Oxford Diffraction Ltd., 
Version 1.171.35.15 (release 03-08-2011 CrysAlis171 .NET) 
(compiled Aug  3 2011,13:03:54) 
;
_computing_molecular_graphics 'BRUKER XP'
_computing_publication_material SHELXL-97
_computing_structure_refinement 'SHELXL-97 (Sheldrick, 1997)'
_computing_structure_solution 'SHELXS-97 (Sheldrick, 1990)'
_diffrn_ambient_temperature 100(2)
_diffrn_detector_area_resol_mean 10.3543
_diffrn_measured_fraction_theta_full 0.998
_diffrn_measured_fraction_theta_max 0.998
_diffrn_measurement_device_type 'Xcalibur, Atlas, Nova'
_diffrn_measurement_method '\w scans'
_diffrn_radiation_monochromator mirror
_diffrn_radiation_source 'Nova (Cu) X-ray Source'
_diffrn_radiation_type CuK\a
_diffrn_radiation_wavelength 1.54184
_diffrn_reflns_av_R_equivalents 0.0637
_diffrn_reflns_av_sigmaI/netI 0.0586
_diffrn_reflns_limit_h_max 9
_diffrn_reflns_limit_h_min -14
_diffrn_reflns_limit_k_max 16
_diffrn_reflns_limit_k_min -16
_diffrn_reflns_limit_l_max 15
_diffrn_reflns_limit_l_min -13
_diffrn_reflns_number 18816
_diffrn_reflns_theta_full 74.48
_diffrn_reflns_theta_max 74.48
_diffrn_reflns_theta_min 3.35
_exptl_absorpt_coefficient_mu 7.883
_exptl_absorpt_correction_T_max 1.00000
_exptl_absorpt_correction_T_min 0.61113
_exptl_absorpt_correction_type multi-scan
_exptl_absorpt_process_details
; 
CrysAlisPro, Oxford Diffraction Ltd., 
Version 1.171.35.15 (release 03-08-2011 CrysAlis171 .NET) 
(compiled Aug  3 2011,13:03:54) 
;
_exptl_crystal_colour yellow
_exptl_crystal_density_diffrn 1.527
_exptl_crystal_density_meas ?
_exptl_crystal_density_method 'not measured'
_exptl_crystal_description plate
_exptl_crystal_F_000 760
_exptl_crystal_size_max 0.06
_exptl_crystal_size_mid 0.05
_exptl_crystal_size_min 0.02
_refine_diff_density_max 0.401
_refine_diff_density_min -0.504
_refine_diff_density_rms 0.066
_refine_ls_abs_structure_details 'Flack H D (1983), Acta Cryst. A39, 876-881'
_refine_ls_abs_structure_Flack -0.007(4)
_refine_ls_extinction_method none
_refine_ls_goodness_of_fit_ref 1.026
_refine_ls_hydrogen_treatment mixed
_refine_ls_matrix_type full
_refine_ls_number_parameters 446
_refine_ls_number_reflns 4826
_refine_ls_number_restraints 2
_refine_ls_restrained_S_all 1.026
_refine_ls_R_factor_all 0.0509
_refine_ls_R_factor_gt 0.0432
_refine_ls_shift/su_max 0.000
_refine_ls_shift/su_mean 0.000
_refine_ls_structure_factor_coef Fsqd
_refine_ls_weighting_details 'calc w=1/[\s^2^(Fo^2^)+(0.0609P)^2^+0.0000P] where P=(Fo^2^+2Fc^2^)/3'
_refine_ls_weighting_scheme calc
_refine_ls_wR_factor_gt 0.0978
_refine_ls_wR_factor_ref 0.1026
_reflns_number_gt 4347
_reflns_number_total 4826
_reflns_threshold_expression >2sigma(I)
_cod_data_source_file om4004972_si_001.cif
_cod_data_source_block pgj37
_cod_depositor_comments
;
The following automatic conversions were performed:

'_exptl_crystal_density_meas' value 'not measured' was changed to '?'
- the value is perceived as not measured.

Automatic conversion script
Id: cif_fix_values 3008 2015-01-20 13:52:24Z robertas 
;
_cod_original_sg_symbol_H-M 'P c'
_cod_database_code 4081560

loop_
_symmetry_equiv_pos_as_xyz
'x, y, z'
'x, -y, z+1/2'

loop_
_atom_site_label
_atom_site_type_symbol
_atom_site_fract_x
_atom_site_fract_y
_atom_site_fract_z
_atom_site_U_iso_or_equiv
_atom_site_adp_type
_atom_site_occupancy
_atom_site_symmetry_multiplicity
_atom_site_calc_flag
_atom_site_refinement_flags
Fe Fe 0.04362(6) 0.36201(5) 0.13024(6) 0.02008(15) Uani 1 1 d .
N1 N 0.2142(3) 0.3174(3) -0.0102(3) 0.0203(7) Uani 1 1 d .
H01 H 0.287(5) 0.286(4) 0.024(4) 0.014(11) Uiso 1 1 d .
N2 N -0.0075(3) 0.1492(3) 0.0032(3) 0.0203(7) Uani 1 1 d .
H02 H -0.065(4) 0.154(3) -0.073(5) 0.007(10) Uiso 1 1 d .
O1 O 0.0266(3) 0.3163(2) -0.2017(3) 0.0244(6) Uani 1 1 d .
O2 O 0.2147(3) 0.2279(3) -0.1649(3) 0.0265(6) Uani 1 1 d .
O3 O 0.1952(3) 0.0891(3) 0.1459(3) 0.0311(7) Uani 1 1 d .
O4 O 0.1061(3) 0.0480(2) -0.0595(3) 0.0268(7) Uani 1 1 d .
O5 O 0.4632(3) 0.2187(3) 0.1272(3) 0.0282(7) Uani 1 1 d .
H03 H 0.507(7) 0.224(5) 0.201(6) 0.042(18) Uiso 1 1 d .
O6 O 0.4468(4) 0.0699(3) 0.3383(3) 0.0345(8) Uani 1 1 d .
H04 H 0.379(7) 0.088(5) 0.290(7) 0.05(2) Uiso 1 1 d .
C1 C 0.1728(4) 0.3858(3) 0.0542(4) 0.0205(8) Uani 1 1 d .
C2 C 0.2415(4) 0.3969(4) 0.1866(4) 0.0242(9) Uani 1 1 d .
H2 H 0.3165 0.3584 0.2428 0.029 Uiso 1 1 calc R
C3 C 0.1777(5) 0.4764(4) 0.2202(5) 0.0291(10) Uani 1 1 d .
H3 H 0.2034 0.5002 0.3028 0.035 Uiso 1 1 calc R
C4 C 0.0685(5) 0.5137(3) 0.1079(5) 0.0284(10) Uani 1 1 d .
H4 H 0.0092 0.5668 0.1027 0.034 Uiso 1 1 calc R
C5 C 0.0642(4) 0.4568(3) 0.0044(4) 0.0238(9) Uani 1 1 d .
H5 H 0.0010 0.4647 -0.0813 0.029 Uiso 1 1 calc R
C6 C -0.0312(4) 0.2174(3) 0.0811(4) 0.0206(8) Uani 1 1 d .
C7 C 0.0394(4) 0.2273(4) 0.2145(4) 0.0253(9) Uani 1 1 d .
H7 H 0.1151 0.1891 0.2703 0.030 Uiso 1 1 calc R
C8 C -0.0260(5) 0.3060(4) 0.2476(5) 0.0311(11) Uani 1 1 d .
H8 H -0.0017 0.3284 0.3305 0.037 Uiso 1 1 calc R
C9 C -0.1331(5) 0.3451(4) 0.1368(5) 0.0295(10) Uani 1 1 d .
H9 H -0.1920 0.3982 0.1325 0.035 Uiso 1 1 calc R
C10 C -0.1366(4) 0.2898(3) 0.0322(4) 0.0241(9) Uani 1 1 d .
H10 H -0.1979 0.2998 -0.0537 0.029 Uiso 1 1 calc R
C11 C 0.1409(4) 0.2898(3) -0.1316(4) 0.0198(8) Uani 1 1 d .
C12 C 0.1510(5) 0.1911(4) -0.2917(4) 0.0303(10) Uani 1 1 d .
H12A H 0.1184 0.2487 -0.3497 0.045 Uiso 1 1 calc R
H12B H 0.0756 0.1473 -0.3041 0.045 Uiso 1 1 calc R
H12C H 0.2155 0.1522 -0.3078 0.045 Uiso 1 1 calc R
C13 C 0.1060(4) 0.0952(3) 0.0392(4) 0.0206(8) Uani 1 1 d .
C14 C 0.2292(5) -0.0037(4) -0.0349(5) 0.0353(11) Uani 1 1 d .
H14A H 0.2421 -0.0619 0.0204 0.053 Uiso 1 1 calc R
H14B H 0.3046 0.0433 0.0058 0.053 Uiso 1 1 calc R
H14C H 0.2243 -0.0275 -0.1141 0.053 Uiso 1 1 calc R
C15 C 0.5420(4) 0.2002(4) 0.0651(5) 0.0306(10) Uani 1 1 d .
H15A H 0.4860 0.2066 -0.0257 0.046 Uiso 1 1 calc R
H15B H 0.5793 0.1315 0.0850 0.046 Uiso 1 1 calc R
H15C H 0.6149 0.2498 0.0933 0.046 Uiso 1 1 calc R
C16 C 0.4976(5) -0.0149(4) 0.3052(5) 0.0343(11) Uani 1 1 d .
H16A H 0.5123 0.0018 0.2331 0.051 Uiso 1 1 calc R
H16B H 0.4336 -0.0710 0.2831 0.051 Uiso 1 1 calc R
H16C H 0.5826 -0.0350 0.3762 0.051 Uiso 1 1 calc R
Fe' Fe 0.51734(5) 0.38317(4) 0.61662(5) 0.01762(14) Uani 1 1 d .
N1' N 0.7663(4) 0.3332(3) 0.5766(3) 0.0209(7) Uani 1 1 d .
H01' H 0.842(8) 0.320(6) 0.639(8) 0.07(3) Uiso 1 1 d .
N2' N 0.5574(3) 0.1531(3) 0.5808(3) 0.0200(7) Uani 1 1 d .
H02' H 0.523(6) 0.131(4) 0.503(6) 0.034(15) Uiso 1 1 d .
O1' O 0.6326(3) 0.2830(2) 0.3740(3) 0.0228(6) Uani 1 1 d .
O2' O 0.8395(3) 0.2161(3) 0.4929(3) 0.0271(7) Uani 1 1 d .
O3' O 0.7519(3) 0.1464(2) 0.7663(3) 0.0254(7) Uani 1 1 d .
O4' O 0.7169(3) 0.0496(2) 0.5969(3) 0.0259(7) Uani 1 1 d .
C1' C 0.6825(4) 0.4060(3) 0.5880(4) 0.0197(8) Uani 1 1 d .
C2' C 0.5665(4) 0.4550(3) 0.4912(4) 0.0202(8) Uani 1 1 d .
H2' H 0.5282 0.4421 0.4037 0.024 Uiso 1 1 calc R
C3' C 0.5198(5) 0.5264(3) 0.5514(4) 0.0232(9) Uani 1 1 d .
H3' H 0.4447 0.5697 0.5103 0.028 Uiso 1 1 calc R
C4' C 0.6047(5) 0.5219(3) 0.6836(4) 0.0257(9) Uani 1 1 d .
H4' H 0.5966 0.5621 0.7453 0.031 Uiso 1 1 calc R
C5' C 0.7037(4) 0.4463(3) 0.7063(4) 0.0218(8) Uani 1 1 d .
H5' H 0.7720 0.4262 0.7862 0.026 Uiso 1 1 calc R
C6' C 0.4880(4) 0.2282(3) 0.6087(4) 0.0205(8) Uani 1 1 d .
C7' C 0.3730(4) 0.2788(3) 0.5159(4) 0.0205(8) Uani 1 1 d .
H7' H 0.3347 0.2681 0.4279 0.025 Uiso 1 1 calc R
C8' C 0.3251(4) 0.3477(4) 0.5769(5) 0.0261(9) Uani 1 1 d .
H8' H 0.2493 0.3907 0.5372 0.031 Uiso 1 1 calc R
C9' C 0.4120(5) 0.3406(4) 0.7096(5) 0.0246(9) Uani 1 1 d .
H9' H 0.4038 0.3781 0.7732 0.030 Uiso 1 1 calc R
C10' C 0.5125(4) 0.2673(3) 0.7288(4) 0.0212(8) Uani 1 1 d .
H10' H 0.5834 0.2476 0.8075 0.025 Uiso 1 1 calc R
C11' C 0.7363(4) 0.2781(3) 0.4723(4) 0.0196(8) Uani 1 1 d .
C12' C 0.8190(5) 0.1490(4) 0.3904(5) 0.0323(10) Uani 1 1 d .
H12D H 0.7412 0.1057 0.3710 0.048 Uiso 1 1 calc R
H12E H 0.8984 0.1065 0.4145 0.048 Uiso 1 1 calc R
H12F H 0.8033 0.1893 0.3164 0.048 Uiso 1 1 calc R
C13' C 0.6812(4) 0.1197(3) 0.6574(4) 0.0190(8) Uani 1 1 d .
C14' C 0.8499(5) 0.0085(4) 0.6641(5) 0.0327(10) Uani 1 1 d .
H14D H 0.9155 0.0627 0.6810 0.049 Uiso 1 1 calc R
H14E H 0.8627 -0.0445 0.6135 0.049 Uiso 1 1 calc R
H14F H 0.8618 -0.0206 0.7437 0.049 Uiso 1 1 calc R

loop_
_atom_site_aniso_label
_atom_site_aniso_U_11
_atom_site_aniso_U_22
_atom_site_aniso_U_33
_atom_site_aniso_U_23
_atom_site_aniso_U_13
_atom_site_aniso_U_12
Fe 0.0209(4) 0.0194(3) 0.0240(4) -0.0028(3) 0.0139(3) -0.0042(2)
N1 0.0164(17) 0.0260(18) 0.0175(17) 0.0012(13) 0.0070(14) 0.0023(13)
N2 0.0178(16) 0.0223(17) 0.0190(18) -0.0010(13) 0.0068(14) 0.0013(13)
O1 0.0197(14) 0.0299(16) 0.0201(14) 0.0019(12) 0.0062(12) 0.0011(12)
O2 0.0237(14) 0.0349(17) 0.0196(15) -0.0034(12) 0.0089(12) 0.0009(12)
O3 0.0257(16) 0.0399(19) 0.0212(15) 0.0031(13) 0.0053(13) 0.0105(13)
O4 0.0253(15) 0.0286(16) 0.0256(16) -0.0032(12) 0.0110(13) 0.0053(12)
O5 0.0243(15) 0.0398(19) 0.0202(16) -0.0022(14) 0.0102(13) 0.0038(13)
O6 0.0311(18) 0.039(2) 0.0229(17) -0.0081(14) 0.0034(14) 0.0108(15)
C1 0.022(2) 0.0212(19) 0.026(2) -0.0029(16) 0.0167(17) -0.0074(16)
C2 0.018(2) 0.031(2) 0.025(2) -0.0009(18) 0.0117(17) -0.0073(17)
C3 0.033(2) 0.027(2) 0.032(2) -0.0093(19) 0.019(2) -0.0140(19)
C4 0.034(2) 0.015(2) 0.045(3) -0.0041(18) 0.026(2) -0.0033(17)
C5 0.027(2) 0.0195(19) 0.031(2) 0.0025(17) 0.0182(18) -0.0002(17)
C6 0.0212(19) 0.0213(19) 0.022(2) -0.0028(16) 0.0125(16) -0.0057(15)
C7 0.028(2) 0.027(2) 0.021(2) 0.0017(17) 0.0119(18) -0.0068(17)
C8 0.041(3) 0.033(2) 0.032(2) -0.012(2) 0.027(2) -0.017(2)
C9 0.030(2) 0.024(2) 0.044(3) -0.0041(19) 0.025(2) -0.0029(18)
C10 0.0190(19) 0.026(2) 0.032(2) -0.0053(18) 0.0161(18) -0.0047(16)
C11 0.0195(18) 0.023(2) 0.0194(19) 0.0011(15) 0.0109(15) -0.0014(15)
C12 0.033(2) 0.037(3) 0.021(2) -0.0072(18) 0.0125(19) -0.0035(19)
C13 0.0193(19) 0.0175(19) 0.025(2) 0.0014(15) 0.0102(16) 0.0008(14)
C14 0.033(2) 0.033(3) 0.043(3) -0.002(2) 0.020(2) 0.007(2)
C15 0.024(2) 0.040(3) 0.030(2) 0.003(2) 0.0140(19) 0.0082(19)
C16 0.037(3) 0.029(2) 0.030(2) -0.0062(19) 0.010(2) 0.0073(19)
Fe' 0.0202(3) 0.0171(3) 0.0187(3) -0.0007(3) 0.0117(3) -0.0006(2)
N1' 0.0195(16) 0.0241(18) 0.0194(17) -0.0015(14) 0.0093(14) 0.0001(13)
N2' 0.0209(16) 0.0196(16) 0.0179(17) -0.0035(13) 0.0076(14) -0.0011(13)
O1' 0.0269(15) 0.0255(15) 0.0146(13) -0.0016(11) 0.0083(12) 0.0016(11)
O2' 0.0273(15) 0.0324(17) 0.0229(16) -0.0020(13) 0.0127(13) 0.0084(13)
O3' 0.0230(15) 0.0309(16) 0.0187(15) -0.0024(12) 0.0067(12) 0.0023(12)
O4' 0.0233(15) 0.0276(16) 0.0231(16) -0.0033(12) 0.0074(12) 0.0042(12)
C1' 0.0210(19) 0.0210(19) 0.022(2) 0.0005(16) 0.0142(16) -0.0051(16)
C2' 0.023(2) 0.024(2) 0.0150(19) 0.0046(15) 0.0100(16) 0.0010(16)
C3' 0.030(2) 0.0150(18) 0.030(2) 0.0030(16) 0.0185(19) 0.0024(16)
C4' 0.037(2) 0.020(2) 0.027(2) -0.0045(17) 0.0203(19) -0.0065(18)
C5' 0.025(2) 0.023(2) 0.019(2) -0.0011(16) 0.0121(17) -0.0034(16)
C6' 0.023(2) 0.0215(18) 0.0189(19) -0.0004(17) 0.0108(16) -0.0054(15)
C7' 0.0161(18) 0.0219(19) 0.020(2) -0.0014(15) 0.0059(16) -0.0034(15)
C8' 0.018(2) 0.029(2) 0.031(2) 0.0023(18) 0.0114(18) 0.0004(17)
C9' 0.028(2) 0.025(2) 0.028(2) -0.0010(17) 0.0191(19) -0.0029(17)
C10' 0.025(2) 0.0206(19) 0.022(2) 0.0002(16) 0.0149(17) -0.0047(16)
C11' 0.0231(19) 0.0192(19) 0.021(2) -0.0011(15) 0.0137(16) -0.0033(15)
C12' 0.040(3) 0.032(2) 0.030(2) -0.0029(19) 0.021(2) 0.0110(19)
C13' 0.0231(19) 0.0166(18) 0.0174(19) 0.0020(14) 0.0096(16) -0.0026(15)
C14' 0.027(2) 0.040(3) 0.029(2) 0.006(2) 0.0119(19) 0.0115(19)

loop_
_atom_type_symbol
_atom_type_description
_atom_type_scat_dispersion_real
_atom_type_scat_dispersion_imag
_atom_type_scat_source
C C 0.0181 0.0091 'International Tables Vol C Tables 4.2.6.8 and 6.1.1.4'
H H 0.0000 0.0000 'International Tables Vol C Tables 4.2.6.8 and 6.1.1.4'
N N 0.0311 0.0180 'International Tables Vol C Tables 4.2.6.8 and 6.1.1.4'
O O 0.0492 0.0322 'International Tables Vol C Tables 4.2.6.8 and 6.1.1.4'
Fe Fe -1.1336 3.1974 'International Tables Vol C Tables 4.2.6.8 and 6.1.1.4'

loop_
_geom_angle_atom_site_label_1
_geom_angle_atom_site_label_2
_geom_angle_atom_site_label_3
_geom_angle
C9 Fe C8 40.6(2)
C9 Fe C10 41.12(18)
C8 Fe C10 68.56(19)
C9 Fe C4 107.83(19)
C8 Fe C4 124.2(2)
C10 Fe C4 122.3(2)
C9 Fe C3 123.6(2)
C8 Fe C3 109.00(19)
C10 Fe C3 159.34(19)
C4 Fe C3 40.8(2)
C9 Fe C7 68.98(19)
C8 Fe C7 40.87(19)
C10 Fe C7 68.92(18)
C4 Fe C7 160.21(19)
C3 Fe C7 123.58(19)
C9 Fe C5 122.60(19)
C8 Fe C5 159.6(2)
C10 Fe C5 106.12(19)
C4 Fe C5 40.84(18)
C3 Fe C5 68.65(19)
C7 Fe C5 157.47(18)
C9 Fe C6 68.40(18)
C8 Fe C6 68.04(18)
C10 Fe C6 40.49(18)
C4 Fe C6 157.95(19)
C3 Fe C6 159.34(19)
C7 Fe C6 40.69(17)
C5 Fe C6 121.49(18)
C9 Fe C2 159.8(2)
C8 Fe C2 123.8(2)
C10 Fe C2 157.83(18)
C4 Fe C2 68.51(19)
C3 Fe C2 40.70(19)
C7 Fe C2 107.37(19)
C5 Fe C2 68.48(18)
C6 Fe C2 122.60(18)
C9 Fe C1 158.7(2)
C8 Fe C1 158.9(2)
C10 Fe C1 121.91(17)
C4 Fe C1 68.19(18)
C3 Fe C1 67.97(17)
C7 Fe C1 121.98(18)
C5 Fe C1 40.67(17)
C6 Fe C1 106.99(17)
C2 Fe C1 40.17(17)
C11 N1 C1 125.2(4)
C13 N2 C6 124.5(4)
C11 O2 C12 116.4(3)
C13 O4 C14 115.5(4)
N1 C1 C2 122.5(4)
N1 C1 C5 128.9(4)
C2 C1 C5 108.6(4)
N1 C1 Fe 129.0(3)
C2 C1 Fe 69.6(2)
C5 C1 Fe 69.1(2)
C1 C2 C3 107.9(4)
C1 C2 Fe 70.2(2)
C3 C2 Fe 69.3(3)
C4 C3 C2 108.1(4)
C4 C3 Fe 69.6(3)
C2 C3 Fe 70.0(3)
C3 C4 C5 108.0(4)
C3 C4 Fe 69.6(3)
C5 C4 Fe 69.7(2)
C4 C5 C1 107.4(4)
C4 C5 Fe 69.4(3)
C1 C5 Fe 70.2(2)
N2 C6 C10 122.1(4)
N2 C6 C7 128.7(4)
C10 C6 C7 109.2(4)
N2 C6 Fe 127.0(3)
C10 C6 Fe 69.6(2)
C7 C6 Fe 69.6(2)
C6 C7 C8 106.7(4)
C6 C7 Fe 69.7(2)
C8 C7 Fe 69.2(3)
C9 C8 C7 109.0(4)
C9 C8 Fe 69.7(3)
C7 C8 Fe 70.0(3)
C8 C9 C10 107.7(4)
C8 C9 Fe 69.7(3)
C10 C9 Fe 69.8(3)
C6 C10 C9 107.4(4)
C6 C10 Fe 69.9(2)
C9 C10 Fe 69.1(3)
O1 C11 O2 124.5(4)
O1 C11 N1 126.2(4)
O2 C11 N1 109.3(3)
O3 C13 O4 124.4(4)
O3 C13 N2 125.1(4)
O4 C13 N2 110.4(4)
C5' Fe' C7' 158.25(18)
C5' Fe' C8' 159.40(19)
C7' Fe' C8' 40.64(18)
C5' Fe' C3' 68.55(18)
C7' Fe' C3' 122.72(18)
C8' Fe' C3' 108.75(18)
C5' Fe' C9' 122.52(18)
C7' Fe' C9' 68.63(18)
C8' Fe' C9' 41.10(19)
C3' Fe' C9' 125.08(18)
C5' Fe' C10' 106.80(17)
C7' Fe' C10' 68.51(17)
C8' Fe' C10' 68.70(18)
C3' Fe' C10' 160.91(18)
C9' Fe' C10' 40.61(18)
C5' Fe' C4' 40.69(18)
C7' Fe' C4' 159.33(18)
C8' Fe' C4' 123.94(19)
C3' Fe' C4' 40.72(18)
C9' Fe' C4' 108.86(19)
C10' Fe' C4' 123.84(18)
C5' Fe' C2' 68.92(16)
C7' Fe' C2' 106.57(17)
C8' Fe' C2' 123.24(18)
C3' Fe' C2' 40.65(17)
C9' Fe' C2' 160.73(18)
C10' Fe' C2' 156.79(18)
C4' Fe' C2' 68.67(17)
C5' Fe' C6' 122.07(17)
C7' Fe' C6' 40.60(16)
C8' Fe' C6' 68.50(18)
C3' Fe' C6' 157.50(18)
C9' Fe' C6' 68.51(18)
C10' Fe' C6' 40.78(16)
C4' Fe' C6' 159.30(19)
C2' Fe' C6' 120.78(17)
C5' Fe' C1' 40.74(16)
C7' Fe' C1' 122.09(17)
C8' Fe' C1' 158.98(18)
C3' Fe' C1' 68.25(18)
C9' Fe' C1' 157.60(18)
C10' Fe' C1' 121.11(17)
C4' Fe' C1' 68.31(18)
C2' Fe' C1' 40.86(16)
C6' Fe' C1' 105.88(17)
C11' N1' C1' 124.8(4)
C13' N2' C6' 126.1(4)
C11' O2' C12' 115.5(3)
C13' O4' C14' 116.6(3)
N1' C1' C5' 122.9(4)
N1' C1' C2' 129.1(4)
C5' C1' C2' 108.0(4)
N1' C1' Fe' 128.3(3)
C5' C1' Fe' 68.8(2)
C2' C1' Fe' 69.4(2)
C3' C2' C1' 107.2(4)
C3' C2' Fe' 69.2(2)
C1' C2' Fe' 69.8(2)
C2' C3' C4' 108.8(4)
C2' C3' Fe' 70.2(2)
C4' C3' Fe' 69.9(2)
C5' C4' C3' 107.7(4)
C5' C4' Fe' 69.2(2)
C3' C4' Fe' 69.4(2)
C4' C5' C1' 108.2(4)
C4' C5' Fe' 70.1(2)
C1' C5' Fe' 70.5(2)
N2' C6' C7' 123.5(4)
N2' C6' C10' 128.9(4)
C7' C6' C10' 107.6(4)
N2' C6' Fe' 128.1(3)
C7' C6' Fe' 69.1(2)
C10' C6' Fe' 69.3(2)
C8' C7' C6' 108.7(4)
C8' C7' Fe' 69.7(3)
C6' C7' Fe' 70.3(2)
C7' C8' C9' 107.7(4)
C7' C8' Fe' 69.6(2)
C9' C8' Fe' 69.6(3)
C10' C9' C8' 107.9(4)
C10' C9' Fe' 69.8(2)
C8' C9' Fe' 69.3(3)
C9' C10' C6' 108.1(4)
C9' C10' Fe' 69.5(3)
C6' C10' Fe' 69.9(2)
O1' C11' O2' 124.7(4)
O1' C11' N1' 125.9(4)
O2' C11' N1' 109.4(4)
O3' C13' N2' 126.4(4)
O3' C13' O4' 124.3(4)
N2' C13' O4' 109.3(3)

loop_
_geom_bond_atom_site_label_1
_geom_bond_atom_site_label_2
_geom_bond_distance
Fe C9 2.043(5)
Fe C8 2.044(5)
Fe C10 2.052(4)
Fe C4 2.052(4)
Fe C3 2.053(4)
Fe C7 2.055(4)
Fe C5 2.056(4)
Fe C6 2.057(4)
Fe C2 2.062(4)
Fe C1 2.071(4)
N1 C11 1.353(5)
N1 C1 1.401(5)
N2 C13 1.349(5)
N2 C6 1.410(5)
O1 C11 1.221(5)
O2 C11 1.351(5)
O2 C12 1.436(5)
O3 C13 1.213(5)
O4 C13 1.342(5)
O4 C14 1.449(5)
O5 C15 1.422(5)
O6 C16 1.395(6)
C1 C2 1.419(6)
C1 C5 1.434(6)
C2 C3 1.431(7)
C3 C4 1.430(7)
C4 C5 1.433(7)
C6 C10 1.422(6)
C6 C7 1.430(6)
C7 C8 1.431(7)
C8 C9 1.418(8)
C9 C10 1.438(7)
Fe' C5' 2.044(4)
Fe' C7' 2.046(4)
Fe' C8' 2.048(5)
Fe' C3' 2.048(4)
Fe' C9' 2.051(5)
Fe' C10' 2.055(4)
Fe' C4' 2.056(4)
Fe' C2' 2.061(4)
Fe' C6' 2.063(4)
Fe' C1' 2.066(4)
N1' C11' 1.350(5)
N1' C1' 1.397(6)
N2' C13' 1.343(5)
N2' C6' 1.395(6)
O1' C11' 1.221(5)
O2' C11' 1.349(5)
O2' C12' 1.444(5)
O3' C13' 1.229(5)
O4' C13' 1.347(5)
O4' C14' 1.440(5)
C1' C5' 1.431(6)
C1' C2' 1.441(6)
C2' C3' 1.427(6)
C3' C4' 1.428(7)
C4' C5' 1.425(6)
C6' C7' 1.426(6)
C6' C10' 1.435(6)
C7' C8' 1.422(6)
C8' C9' 1.439(7)
C9' C10' 1.425(6)

loop_
_geom_hbond_atom_site_label_D
_geom_hbond_atom_site_label_H
_geom_hbond_atom_site_label_A
_geom_hbond_distance_DH
_geom_hbond_distance_HA
_geom_hbond_distance_DA
_geom_hbond_angle_DHA
_geom_hbond_site_symmetry_A
N1 H01 O5 0.84(5) 2.00(5) 2.832(5) 173(5) .
N2 H02 O3' 0.85(5) 2.08(5) 2.887(5) 159(4) 1_454
O5 H03 O1' 0.79(7) 2.06(7) 2.817(4) 161(7) .
O6 H04 O3 0.75(7) 2.00(7) 2.720(5) 162(7) .
N1' H01' O1 0.85(8) 2.08(8) 2.922(5) 169(8) 1_656
N2' H02' O6 0.88(6) 1.93(6) 2.810(5) 175(6) .

loop_
_geom_torsion_atom_site_label_1
_geom_torsion_atom_site_label_2
_geom_torsion_atom_site_label_3
_geom_torsion_atom_site_label_4
_geom_torsion
C11 N1 C1 C2 167.3(4)
C11 N1 C1 C5 -15.5(7)
C11 N1 C1 Fe 78.2(5)
C9 Fe C1 N1 -78.8(7)
C8 Fe C1 N1 68.0(7)
C10 Fe C1 N1 -46.6(5)
C4 Fe C1 N1 -162.0(5)
C3 Fe C1 N1 153.8(5)
C7 Fe C1 N1 37.1(5)
C5 Fe C1 N1 -123.7(5)
C6 Fe C1 N1 -4.9(4)
C2 Fe C1 N1 115.9(5)
C9 Fe C1 C2 165.3(5)
C8 Fe C1 C2 -47.9(6)
C10 Fe C1 C2 -162.5(3)
C4 Fe C1 C2 82.1(3)
C3 Fe C1 C2 38.0(3)
C7 Fe C1 C2 -78.8(3)
C5 Fe C1 C2 120.4(4)
C6 Fe C1 C2 -120.8(3)
C9 Fe C1 C5 44.9(6)
C8 Fe C1 C5 -168.3(5)
C10 Fe C1 C5 77.1(3)
C4 Fe C1 C5 -38.3(3)
C3 Fe C1 C5 -82.4(3)
C7 Fe C1 C5 160.8(3)
C6 Fe C1 C5 118.8(3)
C2 Fe C1 C5 -120.4(4)
N1 C1 C2 C3 176.7(4)
C5 C1 C2 C3 -1.1(5)
Fe C1 C2 C3 -59.3(3)
N1 C1 C2 Fe -124.0(4)
C5 C1 C2 Fe 58.2(3)
C9 Fe C2 C1 -164.5(5)
C8 Fe C2 C1 161.2(3)
C10 Fe C2 C1 42.7(6)
C4 Fe C2 C1 -81.2(3)
C3 Fe C2 C1 -119.0(4)
C7 Fe C2 C1 119.3(3)
C5 Fe C2 C1 -37.2(3)
C6 Fe C2 C1 77.3(3)
C9 Fe C2 C3 -45.4(7)
C8 Fe C2 C3 -79.7(3)
C10 Fe C2 C3 161.7(5)
C4 Fe C2 C3 37.8(3)
C7 Fe C2 C3 -121.7(3)
C5 Fe C2 C3 81.9(3)
C6 Fe C2 C3 -163.7(3)
C1 Fe C2 C3 119.0(4)
C1 C2 C3 C4 0.5(5)
Fe C2 C3 C4 -59.4(3)
C1 C2 C3 Fe 59.9(3)
C9 Fe C3 C4 -78.0(3)
C8 Fe C3 C4 -120.7(3)
C10 Fe C3 C4 -41.2(7)
C7 Fe C3 C4 -163.7(3)
C5 Fe C3 C4 37.8(3)
C6 Fe C3 C4 161.3(5)
C2 Fe C3 C4 119.2(4)
C1 Fe C3 C4 81.7(3)
C9 Fe C3 C2 162.8(3)
C8 Fe C3 C2 120.2(3)
C10 Fe C3 C2 -160.4(5)
C4 Fe C3 C2 -119.2(4)
C7 Fe C3 C2 77.2(3)
C5 Fe C3 C2 -81.4(3)
C6 Fe C3 C2 42.2(6)
C1 Fe C3 C2 -37.5(3)
C2 C3 C4 C5 0.3(5)
Fe C3 C4 C5 -59.4(3)
C2 C3 C4 Fe 59.7(3)
C9 Fe C4 C3 121.2(3)
C8 Fe C4 C3 79.4(3)
C10 Fe C4 C3 164.0(3)
C7 Fe C4 C3 43.8(7)
C5 Fe C4 C3 -119.3(4)
C6 Fe C4 C3 -162.5(4)
C2 Fe C4 C3 -37.7(3)
C1 Fe C4 C3 -81.1(3)
C9 Fe C4 C5 -119.6(3)
C8 Fe C4 C5 -161.4(3)
C10 Fe C4 C5 -76.7(3)
C3 Fe C4 C5 119.3(4)
C7 Fe C4 C5 163.1(5)
C6 Fe C4 C5 -43.2(6)
C2 Fe C4 C5 81.5(3)
C1 Fe C4 C5 38.2(3)
C3 C4 C5 C1 -0.9(5)
Fe C4 C5 C1 -60.2(3)
C3 C4 C5 Fe 59.3(3)
N1 C1 C5 C4 -176.3(4)
C2 C1 C5 C4 1.2(5)
Fe C1 C5 C4 59.7(3)
N1 C1 C5 Fe 123.9(4)
C2 C1 C5 Fe -58.5(3)
C9 Fe C5 C4 79.4(3)
C8 Fe C5 C4 49.5(7)
C10 Fe C5 C4 121.1(3)
C3 Fe C5 C4 -37.7(3)
C7 Fe C5 C4 -165.1(4)
C6 Fe C5 C4 162.4(3)
C2 Fe C5 C4 -81.6(3)
C1 Fe C5 C4 -118.3(4)
C9 Fe C5 C1 -162.3(3)
C8 Fe C5 C1 167.8(5)
C10 Fe C5 C1 -120.5(3)
C4 Fe C5 C1 118.3(4)
C3 Fe C5 C1 80.6(3)
C7 Fe C5 C1 -46.8(6)
C6 Fe C5 C1 -79.2(3)
C2 Fe C5 C1 36.7(3)
C13 N2 C6 C10 164.7(4)
C13 N2 C6 C7 -15.4(7)
C13 N2 C6 Fe 77.2(5)
C9 Fe C6 N2 153.8(4)
C8 Fe C6 N2 -162.3(4)
C10 Fe C6 N2 115.4(5)
C4 Fe C6 N2 69.6(6)
C3 Fe C6 N2 -76.6(7)
C7 Fe C6 N2 -123.7(5)
C5 Fe C6 N2 37.9(4)
C2 Fe C6 N2 -45.3(4)
C1 Fe C6 N2 -4.1(4)
C9 Fe C6 C10 38.4(3)
C8 Fe C6 C10 82.3(3)
C4 Fe C6 C10 -45.8(6)
C3 Fe C6 C10 168.0(5)
C7 Fe C6 C10 120.8(4)
C5 Fe C6 C10 -77.5(3)
C2 Fe C6 C10 -160.7(3)
C1 Fe C6 C10 -119.6(3)
C9 Fe C6 C7 -82.5(3)
C8 Fe C6 C7 -38.6(3)
C10 Fe C6 C7 -120.8(4)
C4 Fe C6 C7 -166.7(5)
C3 Fe C6 C7 47.2(6)
C5 Fe C6 C7 161.6(3)
C2 Fe C6 C7 78.5(3)
C1 Fe C6 C7 119.6(3)
N2 C6 C7 C8 -178.8(4)
C10 C6 C7 C8 1.2(5)
Fe C6 C7 C8 59.6(3)
N2 C6 C7 Fe 121.6(4)
C10 C6 C7 Fe -58.4(3)
C9 Fe C7 C6 80.9(3)
C8 Fe C7 C6 117.9(4)
C10 Fe C7 C6 36.7(3)
C4 Fe C7 C6 165.2(5)
C3 Fe C7 C6 -161.9(3)
C5 Fe C7 C6 -44.5(6)
C2 Fe C7 C6 -120.1(3)
C1 Fe C7 C6 -78.6(3)
C9 Fe C7 C8 -37.0(3)
C10 Fe C7 C8 -81.2(3)
C4 Fe C7 C8 47.3(7)
C3 Fe C7 C8 80.2(3)
C5 Fe C7 C8 -162.4(4)
C6 Fe C7 C8 -117.9(4)
C2 Fe C7 C8 122.0(3)
C1 Fe C7 C8 163.5(3)
C6 C7 C8 C9 -1.1(5)
Fe C7 C8 C9 58.8(3)
C6 C7 C8 Fe -60.0(3)
C10 Fe C8 C9 -38.2(3)
C4 Fe C8 C9 77.1(3)
C3 Fe C8 C9 119.9(3)
C7 Fe C8 C9 -120.4(4)
C5 Fe C8 C9 40.2(7)
C6 Fe C8 C9 -82.0(3)
C2 Fe C8 C9 162.6(3)
C1 Fe C8 C9 -162.2(4)
C9 Fe C8 C7 120.4(4)
C10 Fe C8 C7 82.1(3)
C4 Fe C8 C7 -162.5(3)
C3 Fe C8 C7 -119.7(3)
C5 Fe C8 C7 160.6(5)
C6 Fe C8 C7 38.4(3)
C2 Fe C8 C7 -77.0(3)
C1 Fe C8 C7 -41.8(6)
C7 C8 C9 C10 0.6(5)
Fe C8 C9 C10 59.7(3)
C7 C8 C9 Fe -59.0(3)
C10 Fe C9 C8 118.8(4)
C4 Fe C9 C8 -122.1(3)
C3 Fe C9 C8 -79.9(3)
C7 Fe C9 C8 37.2(3)
C5 Fe C9 C8 -164.5(3)
C6 Fe C9 C8 81.0(3)
C2 Fe C9 C8 -46.0(7)
C1 Fe C9 C8 162.4(4)
C8 Fe C9 C10 -118.8(4)
C4 Fe C9 C10 119.1(3)
C3 Fe C9 C10 161.2(3)
C7 Fe C9 C10 -81.6(3)
C5 Fe C9 C10 76.6(3)
C6 Fe C9 C10 -37.8(3)
C2 Fe C9 C10 -164.8(5)
C1 Fe C9 C10 43.5(6)
N2 C6 C10 C9 179.1(4)
C7 C6 C10 C9 -0.8(5)
Fe C6 C10 C9 -59.2(3)
N2 C6 C10 Fe -121.6(4)
C7 C6 C10 Fe 58.4(3)
C8 C9 C10 C6 0.1(5)
Fe C9 C10 C6 59.7(3)
C8 C9 C10 Fe -59.6(3)
C9 Fe C10 C6 -118.6(4)
C8 Fe C10 C6 -80.9(3)
C4 Fe C10 C6 161.4(3)
C3 Fe C10 C6 -168.0(5)
C7 Fe C10 C6 -36.9(3)
C5 Fe C10 C6 119.9(3)
C2 Fe C10 C6 47.5(6)
C1 Fe C10 C6 78.5(3)
C8 Fe C10 C9 37.8(3)
C4 Fe C10 C9 -80.0(3)
C3 Fe C10 C9 -49.4(7)
C7 Fe C10 C9 81.8(3)
C5 Fe C10 C9 -121.4(3)
C6 Fe C10 C9 118.6(4)
C2 Fe C10 C9 166.2(5)
C1 Fe C10 C9 -162.9(3)
C12 O2 C11 O1 -0.7(6)
C12 O2 C11 N1 179.8(4)
C1 N1 C11 O1 -3.3(7)
C1 N1 C11 O2 176.2(4)
C14 O4 C13 O3 -6.9(6)
C14 O4 C13 N2 173.6(4)
C6 N2 C13 O3 8.9(7)
C6 N2 C13 O4 -171.6(4)
C11' N1' C1' C5' 165.7(4)
C11' N1' C1' C2' -15.8(7)
C11' N1' C1' Fe' 77.9(5)
C5' Fe' C1' N1' 115.8(5)
C7' Fe' C1' N1' -46.3(4)
C8' Fe' C1' N1' -76.4(7)
C3' Fe' C1' N1' -162.2(4)
C9' Fe' C1' N1' 66.8(6)
C10' Fe' C1' N1' 36.4(5)
C4' Fe' C1' N1' 153.8(4)
C2' Fe' C1' N1' -124.2(5)
C6' Fe' C1' N1' -5.2(4)
C7' Fe' C1' C5' -162.2(2)
C8' Fe' C1' C5' 167.7(5)
C3' Fe' C1' C5' 81.9(3)
C9' Fe' C1' C5' -49.0(6)
C10' Fe' C1' C5' -79.4(3)
C4' Fe' C1' C5' 38.0(3)
C2' Fe' C1' C5' 120.0(4)
C6' Fe' C1' C5' -121.0(3)
C5' Fe' C1' C2' -120.0(4)
C7' Fe' C1' C2' 77.9(3)
C8' Fe' C1' C2' 47.7(6)
C3' Fe' C1' C2' -38.0(3)
C9' Fe' C1' C2' -169.0(4)
C10' Fe' C1' C2' 160.6(3)
C4' Fe' C1' C2' -82.0(3)
C6' Fe' C1' C2' 119.0(3)
N1' C1' C2' C3' -177.4(4)
C5' C1' C2' C3' 1.2(5)
Fe' C1' C2' C3' 59.3(3)
N1' C1' C2' Fe' 123.2(4)
C5' C1' C2' Fe' -58.1(3)
C5' Fe' C2' C3' -81.2(3)
C7' Fe' C2' C3' 121.3(3)
C8' Fe' C2' C3' 80.0(3)
C9' Fe' C2' C3' 48.8(6)
C10' Fe' C2' C3' -164.7(4)
C4' Fe' C2' C3' -37.4(3)
C6' Fe' C2' C3' 163.1(3)
C1' Fe' C2' C3' -118.5(4)
C5' Fe' C2' C1' 37.3(3)
C7' Fe' C2' C1' -120.2(3)
C8' Fe' C2' C1' -161.5(3)
C3' Fe' C2' C1' 118.5(4)
C9' Fe' C2' C1' 167.3(5)
C10' Fe' C2' C1' -46.2(5)
C4' Fe' C2' C1' 81.1(3)
C6' Fe' C2' C1' -78.4(3)
C1' C2' C3' C4' -0.2(5)
Fe' C2' C3' C4' 59.4(3)
C1' C2' C3' Fe' -59.7(3)
C5' Fe' C3' C2' 82.2(3)
C7' Fe' C3' C2' -76.8(3)
C8' Fe' C3' C2' -119.6(3)
C9' Fe' C3' C2' -162.3(3)
C10' Fe' C3' C2' 161.5(5)
C4' Fe' C3' C2' 119.8(4)
C6' Fe' C3' C2' -40.6(6)
C1' Fe' C3' C2' 38.2(2)
C5' Fe' C3' C4' -37.6(3)
C7' Fe' C3' C4' 163.4(3)
C8' Fe' C3' C4' 120.6(3)
C9' Fe' C3' C4' 77.9(3)
C10' Fe' C3' C4' 41.7(7)
C2' Fe' C3' C4' -119.8(4)
C6' Fe' C3' C4' -160.4(4)
C1' Fe' C3' C4' -81.6(3)
C2' C3' C4' C5' -0.8(5)
Fe' C3' C4' C5' 58.7(3)
C2' C3' C4' Fe' -59.6(3)
C7' Fe' C4' C5' -162.4(4)
C8' Fe' C4' C5' 161.4(3)
C3' Fe' C4' C5' -119.4(4)
C9' Fe' C4' C5' 118.3(3)
C10' Fe' C4' C5' 75.8(3)
C2' Fe' C4' C5' -82.1(3)
C6' Fe' C4' C5' 39.3(6)
C1' Fe' C4' C5' -38.0(2)
C5' Fe' C4' C3' 119.4(4)
C7' Fe' C4' C3' -43.0(6)
C8' Fe' C4' C3' -79.2(3)
C9' Fe' C4' C3' -122.3(3)
C10' Fe' C4' C3' -164.8(3)
C2' Fe' C4' C3' 37.4(3)
C6' Fe' C4' C3' 158.7(4)
C1' Fe' C4' C3' 81.4(3)
C3' C4' C5' C1' 1.6(5)
Fe' C4' C5' C1' 60.4(3)
C3' C4' C5' Fe' -58.8(3)
N1' C1' C5' C4' 177.0(4)
C2' C1' C5' C4' -1.8(5)
Fe' C1' C5' C4' -60.2(3)
N1' C1' C5' Fe' -122.8(4)
C2' C1' C5' Fe' 58.4(3)
C7' Fe' C5' C4' 163.3(4)
C8' Fe' C5' C4' -48.7(6)
C3' Fe' C5' C4' 37.6(3)
C9' Fe' C5' C4' -81.2(3)
C10' Fe' C5' C4' -122.8(3)
C2' Fe' C5' C4' 81.4(3)
C6' Fe' C5' C4' -164.7(3)
C1' Fe' C5' C4' 118.8(4)
C7' Fe' C5' C1' 44.5(6)
C8' Fe' C5' C1' -167.5(5)
C3' Fe' C5' C1' -81.1(3)
C9' Fe' C5' C1' 160.0(3)
C10' Fe' C5' C1' 118.5(3)
C4' Fe' C5' C1' -118.8(4)
C2' Fe' C5' C1' -37.4(2)
C6' Fe' C5' C1' 76.6(3)
C13' N2' C6' C7' 163.6(4)
C13' N2' C6' C10' -18.1(7)
C13' N2' C6' Fe' 75.1(5)
C5' Fe' C6' N2' -45.6(4)
C7' Fe' C6' N2' 116.8(5)
C8' Fe' C6' N2' 154.3(4)
C3' Fe' C6' N2' 67.0(6)
C9' Fe' C6' N2' -161.4(4)
C10' Fe' C6' N2' -123.8(5)
C4' Fe' C6' N2' -74.8(7)
C2' Fe' C6' N2' 37.5(4)
C1' Fe' C6' N2' -4.3(4)
C5' Fe' C6' C7' -162.4(2)
C8' Fe' C6' C7' 37.5(3)
C3' Fe' C6' C7' -49.8(5)
C9' Fe' C6' C7' 81.8(3)
C10' Fe' C6' C7' 119.4(4)
C4' Fe' C6' C7' 168.4(5)
C2' Fe' C6' C7' -79.3(3)
C1' Fe' C6' C7' -121.1(3)
C5' Fe' C6' C10' 78.2(3)
C7' Fe' C6' C10' -119.4(4)
C8' Fe' C6' C10' -81.9(3)
C3' Fe' C6' C10' -169.1(4)
C9' Fe' C6' C10' -37.6(3)
C4' Fe' C6' C10' 49.0(6)
C2' Fe' C6' C10' 161.3(2)
C1' Fe' C6' C10' 119.5(3)
N2' C6' C7' C8' 178.0(4)
C10' C6' C7' C8' -0.6(5)
Fe' C6' C7' C8' -59.4(3)
N2' C6' C7' Fe' -122.6(4)
C10' C6' C7' Fe' 58.8(3)
C5' Fe' C7' C8' 163.4(4)
C3' Fe' C7' C8' -80.7(3)
C9' Fe' C7' C8' 38.1(3)
C10' Fe' C7' C8' 81.9(3)
C4' Fe' C7' C8' -48.8(6)
C2' Fe' C7' C8' -122.1(3)
C6' Fe' C7' C8' 119.6(4)
C1' Fe' C7' C8' -164.0(3)
C5' Fe' C7' C6' 43.7(6)
C8' Fe' C7' C6' -119.6(4)
C3' Fe' C7' C6' 159.7(2)
C9' Fe' C7' C6' -81.5(3)
C10' Fe' C7' C6' -37.7(3)
C4' Fe' C7' C6' -168.4(5)
C2' Fe' C7' C6' 118.3(3)
C1' Fe' C7' C6' 76.4(3)
C6' C7' C8' C9' 0.4(5)
Fe' C7' C8' C9' -59.4(3)
C6' C7' C8' Fe' 59.8(3)
C5' Fe' C8' C7' -162.5(5)
C3' Fe' C8' C7' 118.8(3)
C9' Fe' C8' C7' -119.0(4)
C10' Fe' C8' C7' -81.4(3)
C4' Fe' C8' C7' 161.3(3)
C2' Fe' C8' C7' 76.1(3)
C6' Fe' C8' C7' -37.4(2)
C1' Fe' C8' C7' 40.7(6)
C5' Fe' C8' C9' -43.5(6)
C7' Fe' C8' C9' 119.0(4)
C3' Fe' C8' C9' -122.3(3)
C10' Fe' C8' C9' 37.6(3)
C4' Fe' C8' C9' -79.7(3)
C2' Fe' C8' C9' -164.9(3)
C6' Fe' C8' C9' 81.5(3)
C1' Fe' C8' C9' 159.7(5)
C7' C8' C9' C10' 0.0(5)
Fe' C8' C9' C10' -59.4(3)
C7' C8' C9' Fe' 59.4(3)
C5' Fe' C9' C10' -77.5(3)
C7' Fe' C9' C10' 81.5(3)
C8' Fe' C9' C10' 119.2(4)
C3' Fe' C9' C10' -162.8(3)
C4' Fe' C9' C10' -120.4(3)
C2' Fe' C9' C10' 160.4(5)
C6' Fe' C9' C10' 37.7(2)
C1' Fe' C9' C10' -41.7(6)
C5' Fe' C9' C8' 163.3(3)
C7' Fe' C9' C8' -37.7(3)
C3' Fe' C9' C8' 78.0(3)
C10' Fe' C9' C8' -119.2(4)
C4' Fe' C9' C8' 120.4(3)
C2' Fe' C9' C8' 41.2(7)
C6' Fe' C9' C8' -81.5(3)
C1' Fe' C9' C8' -160.9(4)
C8' C9' C10' C6' -0.4(5)
Fe' C9' C10' C6' -59.5(3)
C8' C9' C10' Fe' 59.1(3)
N2' C6' C10' C9' -177.9(4)
C7' C6' C10' C9' 0.6(5)
Fe' C6' C10' C9' 59.2(3)
N2' C6' C10' Fe' 122.9(4)
C7' C6' C10' Fe' -58.6(3)
C5' Fe' C10' C9' 120.7(3)
C7' Fe' C10' C9' -81.8(3)
C8' Fe' C10' C9' -38.0(3)
C3' Fe' C10' C9' 47.9(6)
C4' Fe' C10' C9' 79.4(3)
C2' Fe' C10' C9' -163.7(4)
C6' Fe' C10' C9' -119.4(4)
C1' Fe' C10' C9' 162.8(3)
C5' Fe' C10' C6' -119.9(3)
C7' Fe' C10' C6' 37.6(2)
C8' Fe' C10' C6' 81.4(3)
C3' Fe' C10' C6' 167.3(5)
C9' Fe' C10' C6' 119.4(4)
C4' Fe' C10' C6' -161.2(3)
C2' Fe' C10' C6' -44.4(5)
C1' Fe' C10' C6' -77.9(3)
C12' O2' C11' O1' -2.8(6)
C12' O2' C11' N1' 177.4(4)
C1' N1' C11' O1' -0.4(7)
C1' N1' C11' O2' 179.4(4)
C6' N2' C13' O3' 3.1(7)
C6' N2' C13' O4' -177.8(4)
C14' O4' C13' O3' -3.4(6)
C14' O4' C13' N2' 177.5(4)
